data_4341564
loop_
_publ_author_name
'Barbon, Stephanie M.'
'Price, Jacquelyn T.'
'Reinkeluers, Pauline A.'
'Gilroy, Joe B.'

_publ_section_title
;
 Substituent-dependent optical and electrochemical properties of
 triarylformazanate boron difluoride complexes.
;
_journal_issue 19
_journal_name_full 'Inorganic chemistry'
_journal_page_first 10585
_journal_page_last 10593
_journal_paper_doi 10.1021/ic5016912
_journal_volume 53
_journal_year 2014
_chemical_formula_sum 'C22 H18 B F2 N5'
_chemical_formula_weight 401.22
_chemical_name_systematic
;
 ?
;
_space_group_crystal_system monoclinic
_space_group_IT_number 14
_space_group_name_Hall '-P 2ybc'
_space_group_name_H-M_alt 'P 1 21/c 1'
_symmetry_space_group_name_Hall '-P 2ybc'
_symmetry_space_group_name_H-M 'P 1 21/c 1'
_atom_sites_solution_hydrogens geom
_atom_sites_solution_primary direct
_atom_sites_solution_secondary difmap
_audit_creation_method SHELXL-2014
_cell_angle_alpha 90
_cell_angle_beta 99.220(18)
_cell_angle_gamma 90
_cell_formula_units_Z 4
_cell_length_a 16.818(7)
_cell_length_b 16.188(5)
_cell_length_c 7.257(3)
_cell_measurement_reflns_used 9926
_cell_measurement_temperature 110
_cell_measurement_theta_max 31.49
_cell_measurement_theta_min 2.76
_cell_volume 1950.2(13)
_computing_cell_refinement SAINT
_computing_data_collection Apex2
_computing_data_reduction SAINT
_computing_molecular_graphics XP
_computing_publication_material cif2tables.py
_computing_structure_refinement SHELXL-2014
_computing_structure_solution XS
_diffrn_ambient_temperature 110
_diffrn_measured_fraction_theta_full 0.998
_diffrn_measured_fraction_theta_max 0.996
_diffrn_measurement_device_type 'Bruker Kappa Axis Apex2'
_diffrn_measurement_method 'phi and omega scans'
_diffrn_radiation_type MoK\a
_diffrn_radiation_wavelength 0.71073
_diffrn_reflns_av_R_equivalents 0.0425
_diffrn_reflns_av_unetI/netI 0.0326
_diffrn_reflns_Laue_measured_fraction_full 0.998
_diffrn_reflns_Laue_measured_fraction_max 0.996
_diffrn_reflns_limit_h_max 24
_diffrn_reflns_limit_h_min -24
_diffrn_reflns_limit_k_max 23
_diffrn_reflns_limit_k_min -23
_diffrn_reflns_limit_l_max 10
_diffrn_reflns_limit_l_min -10
_diffrn_reflns_number 39776
_diffrn_reflns_point_group_measured_fraction_full 0.998
_diffrn_reflns_point_group_measured_fraction_max 0.996
_diffrn_reflns_theta_full 25.242
_diffrn_reflns_theta_max 31.567
_diffrn_reflns_theta_min 3.110
_diffrn_source 'sealed tube'
_exptl_absorpt_coefficient_mu 0.097
_exptl_absorpt_correction_T_max 0.7463
_exptl_absorpt_correction_T_min 0.6692
_exptl_absorpt_correction_type multi-scan
_exptl_absorpt_process_details SADABS
_exptl_crystal_colour green
_exptl_crystal_density_diffrn 1.367
_exptl_crystal_description rectangular
_exptl_crystal_F_000 832
_exptl_crystal_size_max 0.530
_exptl_crystal_size_mid 0.140
_exptl_crystal_size_min 0.120
_refine_diff_density_max 0.486
_refine_diff_density_min -0.406
_refine_diff_density_rms 0.070
_refine_ls_extinction_method none
_refine_ls_goodness_of_fit_ref 1.035
_refine_ls_hydrogen_treatment constr
_refine_ls_matrix_type full
_refine_ls_number_parameters 271
_refine_ls_number_reflns 6510
_refine_ls_number_restraints 0
_refine_ls_restrained_S_all 1.035
_refine_ls_R_factor_all 0.0826
_refine_ls_R_factor_gt 0.0599
_refine_ls_shift/su_max 0.000
_refine_ls_shift/su_mean 0.000
_refine_ls_structure_factor_coef Fsqd
_refine_ls_weighting_details 'w=1/[\s^2^(Fo^2^)+(0.0955P)^2^+0.9722P] where P=(Fo^2^+2Fc^2^)/3'
_refine_ls_weighting_scheme calc
_refine_ls_wR_factor_gt 0.1676
_refine_ls_wR_factor_ref 0.1835
_reflns_Friedel_coverage 0.000
_reflns_number_gt 4818
_reflns_number_total 6510
_reflns_threshold_expression 'I > 2\s(I)'
_cod_data_source_file ic5016912_si_003.cif
_cod_data_source_block 14e
_cod_original_cell_volume 1950.0(13)
_cod_database_code 4341564
_shelx_space_group_comment
;
The symmetry employed for this shelxl refinement is uniquely defined
by the following loop, which should always be used as a source of
symmetry information in preference to the above space-group names.
They are only intended as comments.
;
_shelx_estimated_absorpt_t_min 0.950
_shelx_estimated_absorpt_t_max 0.988
_shelxl_version_number 2014-3

loop_
_space_group_symop_operation_xyz
'x, y, z'
'-x, y+1/2, -z+1/2'
'-x, -y, -z'
'x, -y-1/2, z-1/2'

loop_
_atom_site_label
_atom_site_type_symbol
_atom_site_fract_x
_atom_site_fract_y
_atom_site_fract_z
_atom_site_U_iso_or_equiv
_atom_site_adp_type
_atom_site_occupancy
_atom_site_site_symmetry_order
_atom_site_calc_flag
_atom_site_refinement_flags_posn
_atom_site_refinement_flags_adp
F1 F 0.39148(6) 0.44708(7) 0.54038(16) 0.0375(3) Uani 1 1 d . .
F2 F 0.35522(6) 0.50026(6) 0.24646(18) 0.0390(3) Uani 1 1 d . .
N1 N 0.25686(7) 0.42333(7) 0.37863(18) 0.0214(3) Uani 1 1 d . .
N2 N 0.22246(7) 0.35156(7) 0.38384(17) 0.0203(2) Uani 1 1 d . .
N4 N 0.33617(7) 0.28205(8) 0.29337(17) 0.0208(2) Uani 1 1 d . .
N3 N 0.37474(7) 0.35164(8) 0.28265(18) 0.0217(3) Uani 1 1 d . .
C15 C 0.67424(10) 0.32333(11) 0.0010(3) 0.0323(4) Uani 1 1 d . .
H15A H 0.6818 0.2661 -0.0367 0.048 Uiso 1 1 calc R U
H15B H 0.6732 0.3598 -0.1071 0.048 Uiso 1 1 calc R U
H15C H 0.7188 0.3393 0.0987 0.048 Uiso 1 1 calc R U
C22 C 0.05318(12) 0.69638(10) 0.4991(3) 0.0347(4) Uani 1 1 d . .
H22A H -0.0033 0.6792 0.4685 0.052 Uiso 1 1 calc R U
H22B H 0.0652 0.7115 0.6314 0.052 Uiso 1 1 calc R U
H22C H 0.0626 0.7441 0.4223 0.052 Uiso 1 1 calc R U
C19 C 0.10696(10) 0.62615(9) 0.4610(2) 0.0271(3) Uani 1 1 d . .
C18 C 0.07419(10) 0.55025(9) 0.3965(2) 0.0256(3) Uani 1 1 d . .
H18A H 0.0173 0.5440 0.3718 0.031 Uiso 1 1 calc R U
C17 C 0.12283(9) 0.48367(9) 0.3678(2) 0.0223(3) Uani 1 1 d . .
H17A H 0.0992 0.4324 0.3255 0.027 Uiso 1 1 calc R U
C16 C 0.20631(9) 0.49212(9) 0.4010(2) 0.0221(3) Uani 1 1 d . .
C1 C 0.26446(9) 0.28400(9) 0.3513(2) 0.0198(3) Uani 1 1 d . .
C2 C 0.22418(8) 0.20374(9) 0.36814(19) 0.0189(3) Uani 1 1 d . .
C3 C 0.26443(9) 0.12942(9) 0.3487(2) 0.0231(3) Uani 1 1 d . .
H3A H 0.3185 0.1303 0.3256 0.028 Uiso 1 1 calc R U
C4 C 0.22598(9) 0.05454(9) 0.3627(2) 0.0234(3) Uani 1 1 d . .
H4B H 0.2535 0.0043 0.3482 0.028 Uiso 1 1 calc R U
C5 C 0.14680(9) 0.05289(9) 0.3982(2) 0.0216(3) Uani 1 1 d . .
N5 N 0.07264(10) -0.08624(9) 0.4157(2) 0.0330(3) Uani 1 1 d . .
C20 C 0.19003(12) 0.63336(10) 0.4921(3) 0.0335(4) Uani 1 1 d . .
H20A H 0.2136 0.6846 0.5350 0.040 Uiso 1 1 calc R U
C21 C 0.24011(10) 0.56804(10) 0.4625(3) 0.0312(4) Uani 1 1 d . .
H21A H 0.2969 0.5750 0.4839 0.037 Uiso 1 1 calc R U
B1 B 0.34772(11) 0.43540(11) 0.3645(3) 0.0265(4) Uani 1 1 d . .
C9 C 0.44878(8) 0.34443(9) 0.2097(2) 0.0221(3) Uani 1 1 d . .
C10 C 0.49825(10) 0.41351(10) 0.2068(3) 0.0292(3) Uani 1 1 d . .
H10A H 0.4827 0.4653 0.2514 0.035 Uiso 1 1 calc R U
C11 C 0.57049(10) 0.40581(10) 0.1381(3) 0.0315(4) Uani 1 1 d . .
H11A H 0.6034 0.4533 0.1342 0.038 Uiso 1 1 calc R U
C12 C 0.59594(9) 0.33060(10) 0.0747(2) 0.0253(3) Uani 1 1 d . .
C13 C 0.54628(9) 0.26201(10) 0.0831(2) 0.0250(3) Uani 1 1 d . .
H13A H 0.5629 0.2098 0.0432 0.030 Uiso 1 1 calc R U
C14 C 0.47317(9) 0.26819(9) 0.1482(2) 0.0241(3) Uani 1 1 d . .
H14A H 0.4400 0.2208 0.1510 0.029 Uiso 1 1 calc R U
C6 C 0.10654(9) 0.12678(9) 0.4208(2) 0.0247(3) Uani 1 1 d . .
H6A H 0.0528 0.1258 0.4461 0.030 Uiso 1 1 calc R U
C7 C 0.14529(9) 0.20142(9) 0.4061(2) 0.0233(3) Uani 1 1 d . .
H7A H 0.1179 0.2516 0.4220 0.028 Uiso 1 1 calc R U
C8 C 0.10622(10) -0.02486(9) 0.4091(2) 0.0249(3) Uani 1 1 d . .

loop_
_atom_site_aniso_label
_atom_site_aniso_U_11
_atom_site_aniso_U_22
_atom_site_aniso_U_33
_atom_site_aniso_U_23
_atom_site_aniso_U_13
_atom_site_aniso_U_12
F1 0.0298(5) 0.0379(6) 0.0425(6) -0.0172(5) -0.0007(4) -0.0050(4)
F2 0.0348(5) 0.0230(5) 0.0635(8) 0.0110(5) 0.0211(5) 0.0012(4)
N1 0.0243(6) 0.0167(5) 0.0231(6) 0.0016(4) 0.0038(5) -0.0035(4)
N2 0.0233(6) 0.0171(5) 0.0203(6) 0.0014(4) 0.0029(4) -0.0035(4)
N4 0.0221(6) 0.0204(6) 0.0191(6) 0.0028(4) 0.0002(4) -0.0035(4)
N3 0.0211(6) 0.0203(6) 0.0231(6) 0.0034(4) 0.0011(4) -0.0038(4)
C15 0.0250(7) 0.0334(9) 0.0392(9) -0.0037(7) 0.0076(6) 0.0032(6)
C22 0.0485(10) 0.0211(7) 0.0368(9) 0.0010(6) 0.0143(8) 0.0073(7)
C19 0.0399(9) 0.0184(7) 0.0247(7) 0.0023(5) 0.0105(6) 0.0012(6)
C18 0.0309(8) 0.0215(7) 0.0258(7) 0.0018(5) 0.0087(6) 0.0001(6)
C17 0.0267(7) 0.0184(6) 0.0224(7) -0.0008(5) 0.0058(5) -0.0032(5)
C16 0.0266(7) 0.0184(6) 0.0220(7) 0.0010(5) 0.0063(5) -0.0030(5)
C1 0.0222(6) 0.0181(6) 0.0182(6) 0.0022(5) 0.0006(5) -0.0034(5)
C2 0.0221(6) 0.0176(6) 0.0166(6) 0.0009(5) 0.0022(5) -0.0035(5)
C3 0.0223(7) 0.0208(7) 0.0262(7) 0.0017(5) 0.0040(5) -0.0010(5)
C4 0.0274(7) 0.0177(6) 0.0254(7) 0.0004(5) 0.0046(6) 0.0007(5)
C5 0.0282(7) 0.0174(6) 0.0196(6) -0.0006(5) 0.0052(5) -0.0046(5)
N5 0.0439(8) 0.0222(6) 0.0361(8) -0.0037(6) 0.0168(6) -0.0072(6)
C20 0.0418(9) 0.0166(7) 0.0430(10) -0.0026(6) 0.0093(7) -0.0054(6)
C21 0.0298(8) 0.0203(7) 0.0436(10) -0.0007(6) 0.0068(7) -0.0076(6)
B1 0.0244(8) 0.0198(7) 0.0358(9) -0.0008(7) 0.0068(7) -0.0037(6)
C9 0.0196(6) 0.0243(7) 0.0214(7) 0.0029(5) 0.0005(5) -0.0022(5)
C10 0.0235(7) 0.0209(7) 0.0440(10) -0.0001(6) 0.0081(6) -0.0022(5)
C11 0.0240(7) 0.0227(7) 0.0492(10) -0.0009(7) 0.0103(7) -0.0028(6)
C12 0.0215(7) 0.0278(7) 0.0258(7) -0.0001(6) 0.0017(5) 0.0005(6)
C13 0.0285(7) 0.0242(7) 0.0209(7) -0.0022(5) 0.0000(5) 0.0006(6)
C14 0.0277(7) 0.0231(7) 0.0205(7) -0.0005(5) 0.0005(5) -0.0055(5)
C6 0.0265(7) 0.0200(7) 0.0298(8) -0.0024(5) 0.0108(6) -0.0043(5)
C7 0.0260(7) 0.0175(6) 0.0279(7) -0.0024(5) 0.0082(6) -0.0019(5)
C8 0.0321(8) 0.0199(7) 0.0245(7) -0.0023(5) 0.0102(6) -0.0032(6)

loop_
_atom_type_symbol
_atom_type_description
_atom_type_scat_dispersion_real
_atom_type_scat_dispersion_imag
_atom_type_scat_source
C C 0.0033 0.0016 'International Tables Vol C Tables 4.2.6.8 and 6.1.1.4'
H H 0.0000 0.0000 'International Tables Vol C Tables 4.2.6.8 and 6.1.1.4'
N N 0.0061 0.0033 'International Tables Vol C Tables 4.2.6.8 and 6.1.1.4'
B B 0.0013 0.0007 'International Tables Vol C Tables 4.2.6.8 and 6.1.1.4'
F F 0.0171 0.0103 'International Tables Vol C Tables 4.2.6.8 and 6.1.1.4'

loop_
_geom_angle_atom_site_label_1
_geom_angle_atom_site_label_2
_geom_angle_atom_site_label_3
_geom_angle
N2 N1 C16 114.71(12)
N2 N1 B1 123.95(12)
C16 N1 B1 121.19(12)
N1 N2 C1 118.24(12)
N3 N4 C1 118.57(12)
N4 N3 C9 114.84(12)
N4 N3 B1 122.86(12)
C9 N3 B1 121.95(12)
C12 C15 H15A 109.5
C12 C15 H15B 109.5
H15A C15 H15B 109.5
C12 C15 H15C 109.5
H15A C15 H15C 109.5
H15B C15 H15C 109.5
C19 C22 H22A 109.5
C19 C22 H22B 109.5
H22A C22 H22B 109.5
C19 C22 H22C 109.5
H22A C22 H22C 109.5
H22B C22 H22C 109.5
C20 C19 C18 117.57(15)
C20 C19 C22 121.79(15)
C18 C19 C22 120.63(16)
C17 C18 C19 121.52(15)
C17 C18 H18A 119.2
C19 C18 H18A 119.2
C18 C17 C16 119.97(14)
C18 C17 H17A 120.0
C16 C17 H17A 120.0
C17 C16 C21 119.27(14)
C17 C16 N1 120.44(13)
C21 C16 N1 120.25(14)
N4 C1 N2 126.83(13)
N4 C1 C2 116.90(13)
N2 C1 C2 116.10(13)
C7 C2 C3 119.12(13)
C7 C2 C1 120.10(13)
C3 C2 C1 120.77(13)
C4 C3 C2 120.39(14)
C4 C3 H3A 119.8
C2 C3 H3A 119.8
C3 C4 C5 120.04(14)
C3 C4 H4B 120.0
C5 C4 H4B 120.0
C4 C5 C6 119.98(13)
C4 C5 C8 120.08(13)
C6 C5 C8 119.94(14)
C19 C20 C21 122.11(15)
C19 C20 H20A 118.9
C21 C20 H20A 118.9
C20 C21 C16 119.55(16)
C20 C21 H21A 120.2
C16 C21 H21A 120.2
F2 B1 F1 112.53(14)
F2 B1 N1 109.00(13)
F1 B1 N1 109.80(14)
F2 B1 N3 111.23(15)
F1 B1 N3 108.85(13)
N1 B1 N3 105.17(12)
C10 C9 C14 119.81(14)
C10 C9 N3 119.69(14)
C14 C9 N3 120.46(13)
C11 C10 C9 119.38(15)
C11 C10 H10A 120.3
C9 C10 H10A 120.3
C10 C11 C12 121.94(15)
C10 C11 H11A 119.0
C12 C11 H11A 119.0
C11 C12 C13 117.59(14)
C11 C12 C15 121.26(14)
C13 C12 C15 121.14(14)
C14 C13 C12 121.69(14)
C14 C13 H13A 119.2
C12 C13 H13A 119.2
C13 C14 C9 119.57(14)
C13 C14 H14A 120.2
C9 C14 H14A 120.2
C7 C6 C5 119.67(14)
C7 C6 H6A 120.2
C5 C6 H6A 120.2
C6 C7 C2 120.78(13)
C6 C7 H7A 119.6
C2 C7 H7A 119.6
N5 C8 C5 178.72(18)

loop_
_geom_bond_atom_site_label_1
_geom_bond_atom_site_label_2
_geom_bond_distance
F1 B1 1.381(2)
F2 B1 1.373(2)
N1 N2 1.3012(17)
N1 C16 1.4259(19)
N1 B1 1.560(2)
N2 C1 1.3431(19)
N4 N3 1.3085(17)
N4 C1 1.340(2)
N3 C9 1.434(2)
N3 B1 1.576(2)
C15 C12 1.503(2)
C15 H15A 0.9800
C15 H15B 0.9800
C15 H15C 0.9800
C22 C19 1.506(2)
C22 H22A 0.9800
C22 H22B 0.9800
C22 H22C 0.9800
C19 C20 1.384(3)
C19 C18 1.396(2)
C18 C17 1.389(2)
C18 H18A 0.9500
C17 C16 1.393(2)
C17 H17A 0.9500
C16 C21 1.397(2)
C1 C2 1.4791(19)
C2 C7 1.398(2)
C2 C3 1.399(2)
C3 C4 1.385(2)
C3 H3A 0.9500
C4 C5 1.396(2)
C4 H4B 0.9500
C5 C6 1.397(2)
C5 C8 1.440(2)
N5 C8 1.148(2)
C20 C21 1.390(2)
C20 H20A 0.9500
C21 H21A 0.9500
C9 C10 1.396(2)
C9 C14 1.396(2)
C10 C11 1.391(2)
C10 H10A 0.9500
C11 C12 1.393(2)
C11 H11A 0.9500
C12 C13 1.396(2)
C13 C14 1.390(2)
C13 H13A 0.9500
C14 H14A 0.9500
C6 C7 1.385(2)
C6 H6A 0.9500
C7 H7A 0.9500

loop_
_geom_torsion_atom_site_label_1
_geom_torsion_atom_site_label_2
_geom_torsion_atom_site_label_3
_geom_torsion_atom_site_label_4
_geom_torsion
C16 N1 N2 C1 175.60(12)
B1 N1 N2 C1 -8.9(2)
C1 N4 N3 C9 -176.71(12)
C1 N4 N3 B1 10.0(2)
C20 C19 C18 C17 1.2(2)
C22 C19 C18 C17 -177.33(15)
C19 C18 C17 C16 -0.9(2)
C18 C17 C16 C21 -0.2(2)
C18 C17 C16 N1 177.65(14)
N2 N1 C16 C17 -20.2(2)
B1 N1 C16 C17 164.14(14)
N2 N1 C16 C21 157.65(15)
B1 N1 C16 C21 -18.0(2)
N3 N4 C1 N2 7.1(2)
N3 N4 C1 C2 -177.82(12)
N1 N2 C1 N4 -7.8(2)
N1 N2 C1 C2 177.06(12)
N4 C1 C2 C7 -172.37(13)
N2 C1 C2 C7 3.26(19)
N4 C1 C2 C3 8.4(2)
N2 C1 C2 C3 -175.99(13)
C7 C2 C3 C4 1.4(2)
C1 C2 C3 C4 -179.34(14)
C2 C3 C4 C5 -0.6(2)
C3 C4 C5 C6 -0.4(2)
C3 C4 C5 C8 178.75(14)
C18 C19 C20 C21 -0.5(3)
C22 C19 C20 C21 178.05(17)
C19 C20 C21 C16 -0.6(3)
C17 C16 C21 C20 0.9(3)
N1 C16 C21 C20 -176.93(16)
N2 N1 B1 F2 140.44(14)
C16 N1 B1 F2 -44.3(2)
N2 N1 B1 F1 -95.88(17)
C16 N1 B1 F1 79.38(17)
N2 N1 B1 N3 21.1(2)
C16 N1 B1 N3 -163.66(12)
N4 N3 B1 F2 -139.43(14)
C9 N3 B1 F2 47.77(19)
N4 N3 B1 F1 96.04(16)
C9 N3 B1 F1 -76.76(18)
N4 N3 B1 N1 -21.57(19)
C9 N3 B1 N1 165.63(12)
N4 N3 C9 C10 -174.58(14)
B1 N3 C9 C10 -1.2(2)
N4 N3 C9 C14 2.92(19)
B1 N3 C9 C14 176.26(14)
C14 C9 C10 C11 1.6(2)
N3 C9 C10 C11 179.16(15)
C9 C10 C11 C12 -1.2(3)
C10 C11 C12 C13 -0.3(3)
C10 C11 C12 C15 -179.94(17)
C11 C12 C13 C14 1.3(2)
C15 C12 C13 C14 -179.00(15)
C12 C13 C14 C9 -0.9(2)
C10 C9 C14 C13 -0.6(2)
N3 C9 C14 C13 -178.12(13)
C4 C5 C6 C7 0.6(2)
C8 C5 C6 C7 -178.59(15)
C5 C6 C7 C2 0.3(2)
C3 C2 C7 C6 -1.3(2)
C1 C2 C7 C6 179.49(14)
